data_7219837
loop_
_publ_author_name
'Song, Bai-Qiao'
'Qin, Chao'
'Zhang, Yu-Teng'
'Wu, Xue-Song'
'Liu, Hong-Sheng'
'Shao, Kui-Zhan'
'Su, Zhong-Min'

_publ_section_title
;
 Coordination assemblies of seven metal-organic frameworks based on a bent
 connector: structural diversity and properties
;
_journal_issue 16
_journal_name_full CrystEngComm
_journal_page_first 3129
_journal_paper_doi 10.1039/C4CE02473G
_journal_volume 17
_journal_year 2015
_chemical_formula_moiety 'C34 H26 N8 O6 Zn'
_chemical_formula_sum 'C34 H26 N8 O6 Zn'
_chemical_formula_weight 708.00
_chemical_name_systematic
;
 ?
;
_space_group_IT_number 14
_symmetry_cell_setting monoclinic
_symmetry_space_group_name_Hall '-P 2ybc'
_symmetry_space_group_name_H-M 'P 1 21/c 1'
_atom_sites_solution_hydrogens geom
_atom_sites_solution_primary direct
_atom_sites_solution_secondary difmap
_audit_creation_method SHELXL-97
_audit_update_record
;
2014-10-25 deposited with the CCDC.
2015-03-10 downloaded from the CCDC.
;
_cell_angle_alpha 90.000(5)
_cell_angle_beta 106.909(5)
_cell_angle_gamma 90.000(5)
_cell_formula_units_Z 4
_cell_length_a 21.036(5)
_cell_length_b 7.657(5)
_cell_length_c 20.088(5)
_cell_measurement_temperature 293(2)
_cell_volume 3096(2)
_computing_cell_refinement SMART
_computing_data_collection 'SMART (Bruker, 1997)'
_computing_data_reduction 'SAINT (Bruker, 1999)'
_computing_molecular_graphics 'Diamond (Brandenburg and Putz, 2008)'
_computing_publication_material SHELXL-97
_computing_structure_refinement 'SHELXL-97 (Sheldrick, 2008)'
_computing_structure_solution 'SHELXS-97(Sheldrick, 2008)'
_diffrn_ambient_temperature 293(2)
_diffrn_measured_fraction_theta_full 0.998
_diffrn_measured_fraction_theta_max 0.995
_diffrn_measurement_device_type 'Bruker APEX CCD area-detector'
_diffrn_measurement_method '\w scans'
_diffrn_radiation_monochromator graphite
_diffrn_radiation_source 'fine-focus sealed tube'
_diffrn_radiation_type MoK\a
_diffrn_radiation_wavelength 0.71069
_diffrn_reflns_av_R_equivalents 0.0498
_diffrn_reflns_av_sigmaI/netI 0.0535
_diffrn_reflns_limit_h_max 25
_diffrn_reflns_limit_h_min -17
_diffrn_reflns_limit_k_max 8
_diffrn_reflns_limit_k_min -9
_diffrn_reflns_limit_l_max 20
_diffrn_reflns_limit_l_min -23
_diffrn_reflns_number 17447
_diffrn_reflns_theta_full 25.00
_diffrn_reflns_theta_max 25.16
_diffrn_reflns_theta_min 1.01
_exptl_absorpt_coefficient_mu 0.855
_exptl_absorpt_correction_T_max 0.8613
_exptl_absorpt_correction_T_min 0.8276
_exptl_absorpt_correction_type multi-scan
_exptl_absorpt_process_details 'SADABS (Sheldrick, 1996)'
_exptl_crystal_colour colorless
_exptl_crystal_density_diffrn 1.519
_exptl_crystal_density_method 'not measured'
_exptl_crystal_description square
_exptl_crystal_F_000 1456
_exptl_crystal_size_max 0.23
_exptl_crystal_size_mid 0.21
_exptl_crystal_size_min 0.18
_refine_diff_density_max 0.312
_refine_diff_density_min -0.267
_refine_diff_density_rms 0.057
_refine_ls_extinction_method none
_refine_ls_goodness_of_fit_ref 1.031
_refine_ls_hydrogen_treatment mixed
_refine_ls_matrix_type full
_refine_ls_number_parameters 448
_refine_ls_number_reflns 5531
_refine_ls_number_restraints 0
_refine_ls_restrained_S_all 1.031
_refine_ls_R_factor_all 0.0683
_refine_ls_R_factor_gt 0.0395
_refine_ls_shift/su_max 0.031
_refine_ls_shift/su_mean 0.001
_refine_ls_structure_factor_coef Fsqd
_refine_ls_weighting_details 'calc w=1/[\s^2^(Fo^2^)+(0.0419P)^2^+1.3476P] where P=(Fo^2^+2Fc^2^)/3'
_refine_ls_weighting_scheme calc
_refine_ls_wR_factor_gt 0.0841
_refine_ls_wR_factor_ref 0.1020
_reflns_number_gt 3984
_reflns_number_total 5531
_reflns_threshold_expression >2\s(I)
_cod_data_source_file c4ce02473g2.cif
_cod_data_source_block 4
_cod_depositor_comments
;
The following automatic conversions were performed:

'_symmetry_cell_setting' value 'Monoclinic' changed to 'monoclinic'
according to
/usr/data/users/saulius/crontab/automatic-downloads/rss-feeds/RSC/lib/dictionaries/cif_core.dic
dictionary named 'cif_core.dic' version 2.4.2 from 2011-04-26.

Automatic conversion script
Id: cif_fix_values 3105 2015-03-04 15:46:00Z robertas 

 Adding full bibliography for 7219835--7219840.cif.
;
_cod_original_sg_symbol_H-M 'P 21/c'
_cod_database_code 7219837

loop_
_symmetry_equiv_pos_as_xyz
'x, y, z'
'-x, y+1/2, -z+1/2'
'-x, -y, -z'
'x, -y-1/2, z-1/2'

loop_
_atom_site_label
_atom_site_type_symbol
_atom_site_fract_x
_atom_site_fract_y
_atom_site_fract_z
_atom_site_U_iso_or_equiv
_atom_site_adp_type
_atom_site_occupancy
_atom_site_symmetry_multiplicity
_atom_site_calc_flag
_atom_site_refinement_flags
Zn1 Zn 0.695754(18) 0.19455(4) -0.140553(18) 0.03438(13) Uani 1 1 d .
C1 C 0.79610(16) -0.0827(4) -0.07925(16) 0.0371(8) Uani 1 1 d .
H1 H 0.7655 -0.1471 -0.0641 0.045 Uiso 1 1 calc R
C2 C 0.84007(17) 0.1127(4) -0.12805(17) 0.0423(8) Uani 1 1 d .
H2 H 0.8451 0.2103 -0.1536 0.051 Uiso 1 1 calc R
C3 C 0.88902(17) 0.0010(4) -0.09694(18) 0.0457(9) Uani 1 1 d .
H3 H 0.9333 0.0073 -0.0964 0.055 Uiso 1 1 calc R
C4 C 0.94013(16) -0.2025(4) 0.04299(17) 0.0402(8) Uani 1 1 d .
H4 H 0.9475 -0.0840 0.0520 0.048 Uiso 1 1 calc R
C5 C 0.89596(15) -0.2576(4) -0.01856(16) 0.0328(7) Uani 1 1 d .
C6 C 0.88466(16) -0.4320(4) -0.03371(16) 0.0365(8) Uani 1 1 d .
H6 H 0.8550 -0.4676 -0.0755 0.044 Uiso 1 1 calc R
C7 C 0.91858(16) -0.5531(4) 0.01487(16) 0.0370(8) Uani 1 1 d .
H7 H 0.9118 -0.6716 0.0052 0.044 Uiso 1 1 calc R
C8 C 0.96260(15) -0.5014(4) 0.07785(15) 0.0309(7) Uani 1 1 d .
C9 C 0.97316(16) -0.3245(4) 0.09092(17) 0.0400(8) Uani 1 1 d .
H9 H 1.0029 -0.2878 0.1325 0.048 Uiso 1 1 calc R
C10 C 0.99180(15) -0.6364(4) 0.12972(15) 0.0326(7) Uani 1 1 d .
C11 C 1.05304(17) -0.7766(4) 0.22112(15) 0.0345(7) Uani 1 1 d .
C12 C 1.10714(16) -0.8263(4) 0.28283(16) 0.0372(8) Uani 1 1 d .
C13 C 1.1425(2) -0.7073(4) 0.33140(17) 0.0490(10) Uani 1 1 d .
H13 H 1.1333 -0.5888 0.3245 0.059 Uiso 1 1 calc R
C14 C 1.19122(19) -0.7614(4) 0.38994(17) 0.0454(9) Uani 1 1 d .
H14 H 1.2151 -0.6798 0.4218 0.054 Uiso 1 1 calc R
C15 C 1.20428(16) -0.9374(4) 0.40095(15) 0.0354(8) Uani 1 1 d .
C16 C 1.17057(16) -1.0585(4) 0.35321(16) 0.0387(8) Uani 1 1 d .
H16 H 1.1802 -1.1768 0.3602 0.046 Uiso 1 1 calc R
C17 C 1.12209(16) -1.0023(4) 0.29457(16) 0.0379(8) Uani 1 1 d .
H17 H 1.0990 -1.0842 0.2623 0.046 Uiso 1 1 calc R
C18 C 0.61449(17) -0.0266(4) -0.10195(19) 0.0394(8) Uani 1 1 d .
C19 C 0.55555(16) -0.1380(4) -0.10616(16) 0.0341(7) Uani 1 1 d .
C20 C 0.53380(18) -0.1652(4) -0.04828(18) 0.0468(9) Uani 1 1 d .
H20 H 0.5566 -0.1134 -0.0062 0.056 Uiso 1 1 calc R
C21 C 0.4794(2) -0.2668(5) -0.05166(19) 0.0535(10) Uani 1 1 d .
H21 H 0.4648 -0.2828 -0.0126 0.064 Uiso 1 1 calc R
C22 C 0.44625(17) -0.3453(4) -0.11437(19) 0.0451(9) Uani 1 1 d .
C23 C 0.46681(16) -0.3250(4) -0.17247(17) 0.0405(8) Uani 1 1 d .
H23 H 0.4449 -0.3816 -0.2137 0.049 Uiso 1 1 calc R
C24 C 0.52064(16) -0.2190(4) -0.16855(16) 0.0373(8) Uani 1 1 d .
H24 H 0.5341 -0.2007 -0.2082 0.045 Uiso 1 1 calc R
C25 C 0.3676(2) -0.5752(5) -0.15940(19) 0.0494(10) Uani 1 1 d .
C26 C 0.40605(19) -0.7214(5) -0.15497(19) 0.0565(10) Uani 1 1 d .
H26 H 0.4493 -0.7230 -0.1256 0.068 Uiso 1 1 calc R
C27 C 0.37999(18) -0.8671(4) -0.19464(17) 0.0455(9) Uani 1 1 d .
H27 H 0.4060 -0.9664 -0.1923 0.055 Uiso 1 1 calc R
C28 C 0.31533(16) -0.8647(4) -0.23769(15) 0.0322(7) Uani 1 1 d .
C29 C 0.27792(17) -0.7140(4) -0.24208(17) 0.0399(8) Uani 1 1 d .
H29 H 0.2346 -0.7109 -0.2713 0.048 Uiso 1 1 calc R
C30 C 0.30434(19) -0.5687(4) -0.20351(19) 0.0493(10) Uani 1 1 d .
H30 H 0.2794 -0.4669 -0.2074 0.059 Uiso 1 1 calc R
C31 C 0.28504(17) -1.0213(4) -0.28015(15) 0.0367(8) Uani 1 1 d .
C32 C 1.24702(17) -1.1309(4) 0.50254(16) 0.0375(8) Uani 1 1 d .
H32 H 1.2135 -1.2141 0.4892 0.045 Uiso 1 1 calc R
C33 C 1.33344(19) -0.9916(5) 0.55988(19) 0.0517(10) Uani 1 1 d .
H33 H 1.3715 -0.9606 0.5949 0.062 Uiso 1 1 calc R
C34 C 1.30836(18) -0.9027(5) 0.50080(18) 0.0495(9) Uani 1 1 d .
H34 H 1.3254 -0.8009 0.4874 0.059 Uiso 1 1 calc R
N1 N 0.78174(13) 0.0619(3) -0.11673(13) 0.0353(6) Uani 1 1 d .
N2 N 0.86032(13) -0.1242(3) -0.06608(13) 0.0328(6) Uani 1 1 d .
N3 N 0.96455(14) -0.7914(3) 0.13091(13) 0.0409(7) Uani 1 1 d .
N4 N 1.00363(15) -0.8795(3) 0.18897(14) 0.0434(7) Uani 1 1 d .
N5 N 1.04747(13) -0.6214(3) 0.18559(12) 0.0322(6) Uani 1 1 d .
N6 N 1.08954(16) -0.4738(4) 0.19986(16) 0.0457(8) Uani 1 1 d .
N7 N 1.25234(13) -0.9916(3) 0.46377(13) 0.0360(6) Uani 1 1 d .
N8 N 1.29474(13) -1.1354(3) 0.56139(13) 0.0369(6) Uani 1 1 d .
O1 O 0.61988(12) 0.0389(3) -0.15806(12) 0.0482(6) Uani 1 1 d .
O2 O 0.65658(12) -0.0045(3) -0.04427(12) 0.0535(7) Uani 1 1 d .
O1W O 0.71443(17) 0.1062(4) 0.09637(16) 0.0901(10) Uani 1 1 d .
H1W H 0.6982 0.0704 0.0547 0.108 Uiso 1 1 d R
O3 O 0.22501(12) -1.0216(3) -0.31213(13) 0.0543(7) Uani 1 1 d .
O4 O 0.32462(12) -1.1468(3) -0.28047(11) 0.0463(6) Uani 1 1 d .
O5 O 0.38902(14) -0.4345(4) -0.11478(15) 0.0775(10) Uani 1 1 d .
H6A H 1.135(2) -0.508(6) 0.202(2) 0.093 Uiso 1 1 d .
H6B H 1.090(2) -0.431(6) 0.241(2) 0.093 Uiso 1 1 d .

loop_
_atom_site_aniso_label
_atom_site_aniso_U_11
_atom_site_aniso_U_22
_atom_site_aniso_U_33
_atom_site_aniso_U_23
_atom_site_aniso_U_13
_atom_site_aniso_U_12
Zn1 0.0297(2) 0.0313(2) 0.0357(2) 0.00405(16) -0.00052(15) -0.00219(18)
C1 0.0303(19) 0.0390(19) 0.0395(19) 0.0110(15) 0.0060(15) -0.0005(16)
C2 0.045(2) 0.0360(18) 0.049(2) 0.0131(16) 0.0183(17) 0.0007(17)
C3 0.033(2) 0.050(2) 0.059(2) 0.0190(18) 0.0201(17) 0.0030(17)
C4 0.037(2) 0.0272(17) 0.050(2) 0.0019(15) 0.0010(16) -0.0008(16)
C5 0.0240(17) 0.0342(17) 0.0394(18) 0.0070(14) 0.0079(14) 0.0050(14)
C6 0.0321(19) 0.0402(19) 0.0329(17) -0.0010(14) 0.0025(15) -0.0013(15)
C7 0.042(2) 0.0277(17) 0.0400(18) 0.0012(14) 0.0096(16) -0.0018(15)
C8 0.0269(18) 0.0295(16) 0.0363(17) 0.0049(13) 0.0092(14) 0.0032(14)
C9 0.036(2) 0.0353(18) 0.0394(18) 0.0006(15) -0.0030(15) -0.0003(16)
C10 0.0290(18) 0.0330(17) 0.0349(17) 0.0030(13) 0.0076(14) 0.0040(14)
C11 0.041(2) 0.0315(17) 0.0319(17) 0.0076(14) 0.0112(15) 0.0033(15)
C12 0.042(2) 0.0394(19) 0.0316(17) 0.0075(14) 0.0124(15) 0.0059(16)
C13 0.075(3) 0.0320(18) 0.0376(19) 0.0071(16) 0.0124(18) 0.0087(19)
C14 0.065(3) 0.0345(19) 0.0333(18) -0.0003(14) 0.0084(17) -0.0010(17)
C15 0.037(2) 0.0384(18) 0.0298(17) 0.0054(14) 0.0089(15) 0.0050(15)
C16 0.040(2) 0.0295(17) 0.0434(19) 0.0077(14) 0.0075(16) 0.0030(15)
C17 0.038(2) 0.0365(18) 0.0365(18) 0.0025(14) 0.0070(15) -0.0042(16)
C18 0.035(2) 0.0273(17) 0.054(2) -0.0033(16) 0.0097(18) -0.0039(15)
C19 0.0300(18) 0.0263(16) 0.0440(19) -0.0032(14) 0.0076(15) -0.0016(14)
C20 0.048(2) 0.045(2) 0.047(2) -0.0150(16) 0.0119(17) -0.0141(18)
C21 0.066(3) 0.053(2) 0.052(2) -0.0204(18) 0.032(2) -0.025(2)
C22 0.043(2) 0.037(2) 0.060(2) -0.0193(17) 0.0235(18) -0.0153(17)
C23 0.038(2) 0.0405(19) 0.0415(19) -0.0123(15) 0.0088(16) -0.0075(16)
C24 0.036(2) 0.0362(18) 0.0387(18) 0.0009(15) 0.0095(15) -0.0022(16)
C25 0.055(3) 0.047(2) 0.058(2) -0.0262(18) 0.034(2) -0.025(2)
C26 0.042(2) 0.064(3) 0.055(2) -0.018(2) 0.0018(18) -0.017(2)
C27 0.040(2) 0.0414(19) 0.049(2) -0.0054(16) 0.0021(17) -0.0046(17)
C28 0.0332(19) 0.0305(16) 0.0327(17) -0.0015(13) 0.0094(15) -0.0063(14)
C29 0.036(2) 0.0362(19) 0.048(2) -0.0032(15) 0.0125(16) -0.0057(16)
C30 0.056(3) 0.0353(19) 0.067(3) -0.0101(17) 0.035(2) -0.0095(18)
C31 0.041(2) 0.0362(19) 0.0292(17) -0.0018(14) 0.0036(15) -0.0026(17)
C32 0.035(2) 0.0334(17) 0.0391(19) 0.0020(14) 0.0035(16) 0.0012(15)
C33 0.046(2) 0.050(2) 0.049(2) 0.0006(18) -0.0038(18) -0.0088(19)
C34 0.049(2) 0.045(2) 0.049(2) 0.0027(17) 0.0059(18) -0.0145(19)
N1 0.0344(16) 0.0320(14) 0.0371(15) 0.0080(12) 0.0066(12) 0.0014(12)
N2 0.0279(15) 0.0330(14) 0.0355(14) 0.0070(11) 0.0063(12) 0.0040(12)
N3 0.0425(17) 0.0325(15) 0.0432(16) 0.0048(13) 0.0055(13) 0.0020(14)
N4 0.0475(19) 0.0337(15) 0.0461(17) 0.0083(13) 0.0089(14) 0.0027(14)
N5 0.0320(16) 0.0302(13) 0.0342(14) 0.0067(11) 0.0093(12) 0.0008(12)
N6 0.0368(18) 0.0418(17) 0.0514(18) 0.0164(14) 0.0014(15) -0.0066(15)
N7 0.0359(16) 0.0343(14) 0.0349(15) 0.0033(12) 0.0058(12) 0.0044(13)
N8 0.0358(17) 0.0293(14) 0.0406(16) -0.0004(12) 0.0034(13) 0.0033(12)
O1 0.0475(16) 0.0463(14) 0.0490(15) 0.0025(12) 0.0115(12) -0.0159(12)
O2 0.0463(16) 0.0523(15) 0.0529(16) -0.0015(12) 0.0003(13) -0.0166(13)
O1W 0.101(3) 0.095(2) 0.070(2) 0.0025(18) 0.0184(19) -0.016(2)
O3 0.0355(15) 0.0531(15) 0.0627(16) -0.0208(12) -0.0039(13) -0.0037(12)
O4 0.0490(16) 0.0338(12) 0.0443(14) -0.0112(10) -0.0049(11) 0.0075(11)
O5 0.076(2) 0.0784(19) 0.099(2) -0.0612(17) 0.0587(18) -0.0524(17)

loop_
_atom_type_symbol
_atom_type_description
_atom_type_scat_dispersion_real
_atom_type_scat_dispersion_imag
_atom_type_scat_source
Zn Zn 0.2839 1.4301 'International Tables Vol C Tables 4.2.6.8 and 6.1.1.4'
C C 0.0033 0.0016 'International Tables Vol C Tables 4.2.6.8 and 6.1.1.4'
N N 0.0061 0.0033 'International Tables Vol C Tables 4.2.6.8 and 6.1.1.4'
O O 0.0106 0.0060 'International Tables Vol C Tables 4.2.6.8 and 6.1.1.4'
H H 0.0000 0.0000 'International Tables Vol C Tables 4.2.6.8 and 6.1.1.4'

loop_
_geom_angle_atom_site_label_1
_geom_angle_atom_site_label_2
_geom_angle_atom_site_label_3
_geom_angle
_geom_angle_site_symmetry_1
_geom_angle_site_symmetry_3
O1 Zn1 O4 105.15(10) . 2_664
O1 Zn1 N1 111.67(11) . .
O4 Zn1 N1 118.70(11) 2_664 .
O1 Zn1 N8 115.25(11) . 2_765
O4 Zn1 N8 100.80(11) 2_664 2_765
N1 Zn1 N8 105.21(11) . 2_765
N1 C1 N2 111.2(3) . .
N1 C1 H1 124.4 . .
N2 C1 H1 124.4 . .
C3 C2 N1 110.2(3) . .
C3 C2 H2 124.9 . .
N1 C2 H2 124.9 . .
C2 C3 N2 106.0(3) . .
C2 C3 H3 127.0 . .
N2 C3 H3 127.0 . .
C9 C4 C5 119.4(3) . .
C9 C4 H4 120.3 . .
C5 C4 H4 120.3 . .
C6 C5 C4 121.6(3) . .
C6 C5 N2 121.0(3) . .
C4 C5 N2 117.4(3) . .
C5 C6 C7 118.3(3) . .
C5 C6 H6 120.8 . .
C7 C6 H6 120.8 . .
C6 C7 C8 121.4(3) . .
C6 C7 H7 119.3 . .
C8 C7 H7 119.3 . .
C9 C8 C7 118.6(3) . .
C9 C8 C10 122.9(3) . .
C7 C8 C10 118.4(3) . .
C4 C9 C8 120.7(3) . .
C4 C9 H9 119.7 . .
C8 C9 H9 119.6 . .
N3 C10 N5 109.4(3) . .
N3 C10 C8 123.4(3) . .
N5 C10 C8 127.1(3) . .
N4 C11 N5 109.1(3) . .
N4 C11 C12 124.6(3) . .
N5 C11 C12 126.2(3) . .
C13 C12 C17 118.1(3) . .
C13 C12 C11 123.4(3) . .
C17 C12 C11 118.5(3) . .
C14 C13 C12 121.2(3) . .
C14 C13 H13 119.4 . .
C12 C13 H13 119.4 . .
C13 C14 C15 119.6(3) . .
C13 C14 H14 120.2 . .
C15 C14 H14 120.2 . .
C16 C15 C14 120.6(3) . .
C16 C15 N7 120.6(3) . .
C14 C15 N7 118.8(3) . .
C15 C16 C17 119.2(3) . .
C15 C16 H16 120.4 . .
C17 C16 H16 120.4 . .
C16 C17 C12 121.4(3) . .
C16 C17 H17 119.3 . .
C12 C17 H17 119.3 . .
O2 C18 O1 123.3(3) . .
O2 C18 C19 119.0(3) . .
O1 C18 C19 117.7(3) . .
C20 C19 C24 118.1(3) . .
C20 C19 C18 120.8(3) . .
C24 C19 C18 121.1(3) . .
C21 C20 C19 121.3(3) . .
C21 C20 H20 119.3 . .
C19 C20 H20 119.3 . .
C20 C21 C22 118.9(3) . .
C20 C21 H21 120.6 . .
C22 C21 H21 120.6 . .
C23 C22 O5 122.9(3) . .
C23 C22 C21 121.8(3) . .
O5 C22 C21 115.2(3) . .
C22 C23 C24 118.5(3) . .
C22 C23 H23 120.7 . .
C24 C23 H23 120.7 . .
C23 C24 C19 121.4(3) . .
C23 C24 H24 119.3 . .
C19 C24 H24 119.3 . .
C30 C25 C26 121.2(3) . .
C30 C25 O5 117.5(4) . .
C26 C25 O5 121.1(4) . .
C25 C26 C27 119.5(3) . .
C25 C26 H26 120.2 . .
C27 C26 H26 120.2 . .
C28 C27 C26 120.0(3) . .
C28 C27 H27 120.0 . .
C26 C27 H27 120.0 . .
C27 C28 C29 119.2(3) . .
C27 C28 C31 121.5(3) . .
C29 C28 C31 119.3(3) . .
C30 C29 C28 120.6(3) . .
C30 C29 H29 119.7 . .
C28 C29 H29 119.7 . .
C25 C30 C29 119.5(3) . .
C25 C30 H30 120.3 . .
C29 C30 H30 120.3 . .
O3 C31 O4 124.4(3) . .
O3 C31 C28 119.8(3) . .
O4 C31 C28 115.8(3) . .
N8 C32 N7 111.9(3) . .
N8 C32 H32 124.1 . .
N7 C32 H32 124.1 . .
C34 C33 N8 110.1(3) . .
C34 C33 H33 124.9 . .
N8 C33 H33 124.9 . .
C33 C34 N7 106.4(3) . .
C33 C34 H34 126.8 . .
N7 C34 H34 126.8 . .
C1 N1 C2 105.4(3) . .
C1 N1 Zn1 126.8(2) . .
C2 N1 Zn1 127.3(2) . .
C1 N2 C3 107.3(3) . .
C1 N2 C5 126.7(3) . .
C3 N2 C5 125.3(3) . .
C10 N3 N4 107.3(3) . .
C11 N4 N3 108.1(2) . .
C10 N5 C11 106.0(3) . .
C10 N5 N6 124.7(2) . .
C11 N5 N6 129.3(3) . .
N5 N6 H6A 110(3) . .
N5 N6 H6B 109(3) . .
H6A N6 H6B 108(4) . .
C32 N7 C34 106.4(3) . .
C32 N7 C15 125.8(3) . .
C34 N7 C15 127.4(3) . .
C32 N8 C33 105.2(3) . .
C32 N8 Zn1 127.0(2) . 2_735
C33 N8 Zn1 127.6(2) . 2_735
C18 O1 Zn1 111.3(2) . .
C31 O4 Zn1 119.1(2) . 2_634
C22 O5 C25 120.4(3) . .

loop_
_geom_bond_atom_site_label_1
_geom_bond_atom_site_label_2
_geom_bond_distance
_geom_bond_site_symmetry_2
Zn1 O1 1.940(2) .
Zn1 O4 1.945(2) 2_664
Zn1 N1 2.007(3) .
Zn1 N8 2.020(3) 2_765
C1 N1 1.324(4) .
C1 N2 1.337(4) .
C1 H1 0.9300 .
C2 C3 1.345(4) .
C2 N1 1.368(4) .
C2 H2 0.9300 .
C3 N2 1.373(4) .
C3 H3 0.9300 .
C4 C9 1.376(4) .
C4 C5 1.379(4) .
C4 H4 0.9300 .
C5 C6 1.375(4) .
C5 N2 1.449(4) .
C6 C7 1.385(4) .
C6 H6 0.9300 .
C7 C8 1.390(4) .
C7 H7 0.9300 .
C8 C9 1.385(4) .
C8 C10 1.470(4) .
C9 H9 0.9300 .
C10 N3 1.321(4) .
C10 N5 1.371(4) .
C11 N4 1.315(4) .
C11 N5 1.373(4) .
C11 C12 1.468(4) .
C12 C13 1.383(4) .
C12 C17 1.389(4) .
C13 C14 1.379(5) .
C13 H13 0.9300 .
C14 C15 1.380(4) .
C14 H14 0.9300 .
C15 C16 1.374(4) .
C15 N7 1.430(4) .
C16 C17 1.383(4) .
C16 H16 0.9300 .
C17 H17 0.9300 .
C18 O2 1.248(4) .
C18 O1 1.269(4) .
C18 C19 1.487(4) .
C19 C20 1.383(5) .
C19 C24 1.400(4) .
C20 C21 1.370(5) .
C20 H20 0.9300 .
C21 C22 1.387(5) .
C21 H21 0.9300 .
C22 C23 1.366(4) .
C22 O5 1.382(4) .
C23 C24 1.377(4) .
C23 H23 0.9300 .
C24 H24 0.9300 .
C25 C30 1.368(5) .
C25 C26 1.369(5) .
C25 O5 1.390(4) .
C26 C27 1.388(5) .
C26 H26 0.9300 .
C27 C28 1.383(4) .
C27 H27 0.9300 .
C28 C29 1.385(4) .
C28 C31 1.502(4) .
C29 C30 1.377(4) .
C29 H29 0.9300 .
C30 H30 0.9300 .
C31 O3 1.239(4) .
C31 O4 1.273(4) .
C32 N8 1.310(4) .
C32 N7 1.345(4) .
C32 H32 0.9300 .
C33 C34 1.336(5) .
C33 N8 1.375(4) .
C33 H33 0.9300 .
C34 N7 1.377(4) .
C34 H34 0.9300 .
N3 N4 1.391(3) .
N5 N6 1.412(4) .
N6 H6A 0.97(5) .
N6 H6B 0.88(4) .
N8 Zn1 2.020(3) 2_735
O1W H1W 0.8522 .
O4 Zn1 1.945(2) 2_634
